data_1543992
loop_
_publ_author_name
'Huang, Hai-Chao'
'Wang, Bin'
'Zhang, Yan-Ping'
'Li, Yue-Sheng'

_publ_section_title
;
 Bimetallic aluminum complexes with cyclic \b-ketiminato ligands: the
 cooperative effect improves their capability in polymerization of lactide
 and \e-caprolactone
;
_journal_issue 37
_journal_name_full 'Polym. Chem.'
_journal_page_first 5819
_journal_paper_doi 10.1039/C6PY01092J
_journal_volume 7
_journal_year 2016
_chemical_formula_sum 'C28 H34 Al2 N2 O2'
_chemical_formula_weight 484.53
_chemical_name_systematic
; 
 ? 
;
_space_group_IT_number 14
_symmetry_cell_setting monoclinic
_symmetry_space_group_name_Hall '-P 2ybc'
_symmetry_space_group_name_H-M 'P 1 21/c 1'
_atom_sites_solution_hydrogens geom
_atom_sites_solution_primary direct
_atom_sites_solution_secondary difmap
_audit_creation_method SHELXL-97
_audit_update_record
;
2016-06-05 deposited with the CCDC.
2016-08-29 downloaded from the CCDC.
;
_cell_angle_alpha 90.00
_cell_angle_beta 98.931(4)
_cell_angle_gamma 90.00
_cell_formula_units_Z 2
_cell_length_a 10.649(2)
_cell_length_b 10.0527(18)
_cell_length_c 12.321(2)
_cell_measurement_reflns_used 4226
_cell_measurement_temperature 113(2)
_cell_measurement_theta_max 27.5
_cell_measurement_theta_min 3.1
_cell_volume 1303.0(4)
_computing_cell_refinement 'CrystalClear-SM Expert 2.1 b42'
_computing_data_collection 'CrystalClear-SM Expert 2.1 b42 (Rigaku, 2015)'
_computing_data_reduction 'CrystalClear-SM Expert 2.1 b42'
_computing_molecular_graphics 'CrystalStructure 4.1'
_computing_publication_material 'CrystalStructure 4.1 (Rigaku, 2014)'
_computing_structure_refinement 'SHELXL-97 (Sheldrick, 1997)'
_computing_structure_solution 'SHELXS-97 (Sheldrick, 1990)'
_diffrn_ambient_temperature 113(2)
_diffrn_detector_area_resol_mean 5.814
_diffrn_measured_fraction_theta_full 0.998
_diffrn_measured_fraction_theta_max 0.998
_diffrn_measurement_device_type 'Rigaku XtaLAB P200'
_diffrn_measurement_method '\w and \f scans'
_diffrn_radiation_monochromator multilayer
_diffrn_radiation_source 'rotating anode'
_diffrn_radiation_type MoK\a
_diffrn_radiation_wavelength 0.71073
_diffrn_reflns_av_R_equivalents 0.0181
_diffrn_reflns_av_sigmaI/netI 0.0116
_diffrn_reflns_limit_h_max 13
_diffrn_reflns_limit_h_min -13
_diffrn_reflns_limit_k_max 13
_diffrn_reflns_limit_k_min -13
_diffrn_reflns_limit_l_max 15
_diffrn_reflns_limit_l_min -16
_diffrn_reflns_number 16257
_diffrn_reflns_theta_full 27.50
_diffrn_reflns_theta_max 27.50
_diffrn_reflns_theta_min 3.11
_diffrn_standards_decay_% 0
_diffrn_standards_interval_count 0
_diffrn_standards_interval_time 0
_diffrn_standards_number 0
_exptl_absorpt_coefficient_mu 0.139
_exptl_absorpt_correction_T_max 0.9835
_exptl_absorpt_correction_T_min 0.9727
_exptl_absorpt_correction_type multi-scan
_exptl_absorpt_process_details 'REQAB (Rigaku, 1998)'
_exptl_crystal_colour Colorless
_exptl_crystal_density_diffrn 1.235
_exptl_crystal_density_method 'not measured'
_exptl_crystal_description Prism
_exptl_crystal_F_000 516
_exptl_crystal_size_max 0.20
_exptl_crystal_size_mid 0.18
_exptl_crystal_size_min 0.12
_refine_diff_density_max 0.365
_refine_diff_density_min -0.235
_refine_diff_density_rms 0.042
_refine_ls_extinction_method none
_refine_ls_goodness_of_fit_ref 1.048
_refine_ls_hydrogen_treatment constr
_refine_ls_matrix_type full
_refine_ls_number_parameters 156
_refine_ls_number_reflns 2981
_refine_ls_number_restraints 0
_refine_ls_restrained_S_all 1.048
_refine_ls_R_factor_all 0.0330
_refine_ls_R_factor_gt 0.0292
_refine_ls_shift/su_max 0.001
_refine_ls_shift/su_mean 0.000
_refine_ls_structure_factor_coef Fsqd
_refine_ls_weighting_details 'calc w=1/[\s^2^(Fo^2^)+(0.0474P)^2^+0.4746P] where P=(Fo^2^+2Fc^2^)/3'
_refine_ls_weighting_scheme calc
_refine_ls_wR_factor_gt 0.0852
_refine_ls_wR_factor_ref 0.0877
_reflns_number_gt 2686
_reflns_number_total 2981
_reflns_threshold_expression >2sigma(I)
_cod_data_source_file c6py01092j2.cif
_cod_data_source_block shelx
_cod_depositor_comments
;
The following automatic conversions were performed:

'_symmetry_cell_setting' value 'Monoclinic' changed to 'monoclinic'
according to
/usr/data/users/saulius/crontab/automatic-downloads/rss-feeds/RSC/lib/dictionaries/cif_core.dic
dictionary named 'cif_core.dic' version 2.4.2 from 2011-04-26.

'_exptl_absorpt_correction_type' value 'MULTI-SCAN' changed to
'multi-scan' according to
/usr/data/users/saulius/crontab/automatic-downloads/rss-feeds/RSC/lib/dictionaries/cif_core.dic
dictionary named 'cif_core.dic' version 2.4.2 from 2011-04-26.

'_refine_ls_hydrogen_treatment' value 'CONSTR' changed to 'constr'
according to
/usr/data/users/saulius/crontab/automatic-downloads/rss-feeds/RSC/lib/dictionaries/cif_core.dic
dictionary named 'cif_core.dic' version 2.4.2 from 2011-04-26.

Automatic conversion script
Id: cif_fix_values 4268 2015-11-12 08:31:59Z antanas 

 Adding full bibliography for 1543992--1543994.cif.
;
_cod_original_sg_symbol_H-M P2(1)/c
_cod_database_code 1543992

loop_
_symmetry_equiv_pos_as_xyz
'x, y, z'
'-x, y+1/2, -z+1/2'
'-x, -y, -z'
'x, -y-1/2, z-1/2'

loop_
_atom_site_label
_atom_site_type_symbol
_atom_site_fract_x
_atom_site_fract_y
_atom_site_fract_z
_atom_site_U_iso_or_equiv
_atom_site_adp_type
_atom_site_occupancy
_atom_site_symmetry_multiplicity
_atom_site_calc_flag
_atom_site_refinement_flags
Al1 Al 0.68698(3) 0.22267(3) -0.09158(3) 0.01663(10) Uani 1 1 d .
O1 O 0.84160(7) 0.25260(8) -0.01315(6) 0.01932(17) Uani 1 1 d .
N1 N 0.66330(8) 0.05419(9) -0.02138(7) 0.01615(19) Uani 1 1 d .
C1 C 0.91162(10) 0.17501(11) 0.05753(8) 0.0158(2) Uani 1 1 d .
C2 C 1.04201(10) 0.22193(11) 0.09907(9) 0.0181(2) Uani 1 1 d .
C3 C 1.09644(11) 0.32407(13) 0.04542(10) 0.0243(2) Uani 1 1 d .
H3 H 1.0477 0.3680 -0.0152 0.029 Uiso 1 1 calc R
C4 C 1.22194(12) 0.36186(14) 0.08046(11) 0.0310(3) Uani 1 1 d .
H4 H 1.2591 0.4309 0.0435 0.037 Uiso 1 1 calc R
C5 C 1.29268(12) 0.29796(14) 0.16995(12) 0.0322(3) Uani 1 1 d .
H5 H 1.3788 0.3225 0.1932 0.039 Uiso 1 1 calc R
C6 C 1.23800(11) 0.19869(13) 0.22527(11) 0.0278(3) Uani 1 1 d .
H6 H 1.2868 0.1563 0.2867 0.033 Uiso 1 1 calc R
C7 C 1.11193(10) 0.16029(11) 0.19161(9) 0.0206(2) Uani 1 1 d .
C8 C 1.04533(11) 0.05915(12) 0.25268(9) 0.0231(2) Uani 1 1 d .
H8A H 0.9921 0.1052 0.3001 0.028 Uiso 1 1 calc R
H8B H 1.1091 0.0048 0.3003 0.028 Uiso 1 1 calc R
C9 C 0.96235(10) -0.03066(11) 0.17181(9) 0.0202(2) Uani 1 1 d .
H9A H 1.0169 -0.0865 0.1321 0.024 Uiso 1 1 calc R
H9B H 0.9120 -0.0904 0.2123 0.024 Uiso 1 1 calc R
C10 C 0.87344(10) 0.05161(11) 0.09011(8) 0.0163(2) Uani 1 1 d .
C11 C 0.75210(10) -0.00190(11) 0.04906(8) 0.0168(2) Uani 1 1 d .
H11 H 0.7334 -0.0873 0.0755 0.020 Uiso 1 1 calc R
C12 C 0.54109(10) -0.01617(11) -0.04423(9) 0.0184(2) Uani 1 1 d .
H12A H 0.5563 -0.1133 -0.0457 0.022 Uiso 1 1 calc R
H12B H 0.4957 0.0108 -0.1172 0.022 Uiso 1 1 calc R
C13 C 0.55382(11) 0.34622(12) -0.06221(10) 0.0251(3) Uani 1 1 d .
H13A H 0.5726 0.3773 0.0140 0.038 Uiso 1 1 calc R
H13B H 0.4715 0.3006 -0.0738 0.038 Uiso 1 1 calc R
H13C H 0.5509 0.4225 -0.1121 0.038 Uiso 1 1 calc R
C14 C 0.69430(12) 0.19625(13) -0.24817(10) 0.0268(3) Uani 1 1 d .
H14A H 0.7833 0.1944 -0.2598 0.040 Uiso 1 1 calc R
H14B H 0.6499 0.2694 -0.2906 0.040 Uiso 1 1 calc R
H14C H 0.6534 0.1117 -0.2724 0.040 Uiso 1 1 calc R

loop_
_atom_site_aniso_label
_atom_site_aniso_U_11
_atom_site_aniso_U_22
_atom_site_aniso_U_33
_atom_site_aniso_U_23
_atom_site_aniso_U_13
_atom_site_aniso_U_12
Al1 0.01314(17) 0.01773(18) 0.01812(18) 0.00224(12) -0.00038(12) -0.00089(11)
O1 0.0150(4) 0.0197(4) 0.0217(4) 0.0045(3) -0.0017(3) -0.0025(3)
N1 0.0121(4) 0.0184(4) 0.0178(4) -0.0005(3) 0.0020(3) -0.0029(3)
C1 0.0134(5) 0.0202(5) 0.0137(5) -0.0012(4) 0.0017(4) 0.0003(4)
C2 0.0139(5) 0.0223(5) 0.0178(5) -0.0053(4) 0.0014(4) -0.0007(4)
C3 0.0200(6) 0.0298(6) 0.0226(5) -0.0032(5) 0.0020(4) -0.0070(5)
C4 0.0217(6) 0.0372(7) 0.0349(7) -0.0083(6) 0.0068(5) -0.0128(5)
C5 0.0144(5) 0.0399(7) 0.0407(7) -0.0172(6) -0.0008(5) -0.0049(5)
C6 0.0186(6) 0.0314(6) 0.0302(6) -0.0112(5) -0.0063(5) 0.0047(5)
C7 0.0176(5) 0.0227(5) 0.0203(5) -0.0077(4) -0.0011(4) 0.0033(4)
C8 0.0235(6) 0.0276(6) 0.0163(5) -0.0006(4) -0.0026(4) 0.0055(5)
C9 0.0194(5) 0.0210(5) 0.0193(5) 0.0028(4) 0.0004(4) 0.0026(4)
C10 0.0137(5) 0.0200(5) 0.0150(5) 0.0002(4) 0.0019(4) 0.0013(4)
C11 0.0168(5) 0.0161(5) 0.0180(5) 0.0004(4) 0.0049(4) -0.0005(4)
C12 0.0138(5) 0.0207(5) 0.0205(5) -0.0023(4) 0.0020(4) -0.0051(4)
C13 0.0202(5) 0.0232(6) 0.0305(6) 0.0015(5) -0.0001(4) 0.0035(4)
C14 0.0263(6) 0.0326(6) 0.0210(6) 0.0041(5) 0.0021(4) 0.0013(5)

loop_
_atom_type_symbol
_atom_type_description
_atom_type_scat_dispersion_real
_atom_type_scat_dispersion_imag
_atom_type_scat_source
C C 0.0033 0.0016 'International Tables Vol C Tables 4.2.6.8 and 6.1.1.4'
H H 0.0000 0.0000 'International Tables Vol C Tables 4.2.6.8 and 6.1.1.4'
N N 0.0061 0.0033 'International Tables Vol C Tables 4.2.6.8 and 6.1.1.4'
O O 0.0106 0.0060 'International Tables Vol C Tables 4.2.6.8 and 6.1.1.4'
Al Al 0.0645 0.0514 'International Tables Vol C Tables 4.2.6.8 and 6.1.1.4'

loop_
_geom_angle_atom_site_label_1
_geom_angle_atom_site_label_2
_geom_angle_atom_site_label_3
_geom_angle
_geom_angle_site_symmetry_1
_geom_angle_site_symmetry_3
O1 Al1 N1 94.48(4) . .
O1 Al1 C13 114.99(5) . .
N1 Al1 C13 108.88(5) . .
O1 Al1 C14 112.21(5) . .
N1 Al1 C14 110.42(5) . .
C13 Al1 C14 114.06(5) . .
C1 O1 Al1 129.43(7) . .
C11 N1 C12 116.56(9) . .
C11 N1 Al1 122.87(7) . .
C12 N1 Al1 120.56(7) . .
O1 C1 C10 124.27(10) . .
O1 C1 C2 116.48(9) . .
C10 C1 C2 119.15(10) . .
C3 C2 C7 120.15(10) . .
C3 C2 C1 120.47(10) . .
C7 C2 C1 119.36(10) . .
C4 C3 C2 120.23(12) . .
C4 C3 H3 119.9 . .
C2 C3 H3 119.9 . .
C3 C4 C5 119.68(12) . .
C3 C4 H4 120.2 . .
C5 C4 H4 120.2 . .
C6 C5 C4 120.30(11) . .
C6 C5 H5 119.8 . .
C4 C5 H5 119.8 . .
C5 C6 C7 120.71(12) . .
C5 C6 H6 119.6 . .
C7 C6 H6 119.6 . .
C6 C7 C2 118.87(11) . .
C6 C7 C8 122.94(11) . .
C2 C7 C8 118.15(10) . .
C7 C8 C9 110.12(9) . .
C7 C8 H8A 109.6 . .
C9 C8 H8A 109.6 . .
C7 C8 H8B 109.6 . .
C9 C8 H8B 109.6 . .
H8A C8 H8B 108.1 . .
C10 C9 C8 110.52(9) . .
C10 C9 H9A 109.5 . .
C8 C9 H9A 109.5 . .
C10 C9 H9B 109.5 . .
C8 C9 H9B 109.5 . .
H9A C9 H9B 108.1 . .
C1 C10 C11 121.92(10) . .
C1 C10 C9 120.02(9) . .
C11 C10 C9 118.06(10) . .
N1 C11 C10 126.72(10) . .
N1 C11 H11 116.6 . .
C10 C11 H11 116.6 . .
N1 C12 C12 110.34(11) . 3_655
N1 C12 H12A 109.6 . .
C12 C12 H12A 109.6 3_655 .
N1 C12 H12B 109.6 . .
C12 C12 H12B 109.6 3_655 .
H12A C12 H12B 108.1 . .
Al1 C13 H13A 109.5 . .
Al1 C13 H13B 109.5 . .
H13A C13 H13B 109.5 . .
Al1 C13 H13C 109.5 . .
H13A C13 H13C 109.5 . .
H13B C13 H13C 109.5 . .
Al1 C14 H14A 109.5 . .
Al1 C14 H14B 109.5 . .
H14A C14 H14B 109.5 . .
Al1 C14 H14C 109.5 . .
H14A C14 H14C 109.5 . .
H14B C14 H14C 109.5 . .

loop_
_geom_bond_atom_site_label_1
_geom_bond_atom_site_label_2
_geom_bond_distance
_geom_bond_site_symmetry_2
Al1 O1 1.8004(9) .
Al1 N1 1.9359(10) .
Al1 C13 1.9605(12) .
Al1 C14 1.9611(13) .
O1 C1 1.3119(13) .
N1 C11 1.3080(14) .
N1 C12 1.4696(13) .
C1 C10 1.3842(15) .
C1 C2 1.4806(14) .
C2 C3 1.3951(16) .
C2 C7 1.4052(16) .
C3 C4 1.3920(16) .
C3 H3 0.9500 .
C4 C5 1.392(2) .
C4 H4 0.9500 .
C5 C6 1.387(2) .
C5 H5 0.9500 .
C6 C7 1.3967(16) .
C6 H6 0.9500 .
C7 C8 1.5061(17) .
C8 C9 1.5217(16) .
C8 H8A 0.9900 .
C8 H8B 0.9900 .
C9 C10 1.5158(14) .
C9 H9A 0.9900 .
C9 H9B 0.9900 .
C10 C11 1.4184(14) .
C11 H11 0.9500 .
C12 C12 1.535(2) 3_655
C12 H12A 0.9900 .
C12 H12B 0.9900 .
C13 H13A 0.9800 .
C13 H13B 0.9800 .
C13 H13C 0.9800 .
C14 H14A 0.9800 .
C14 H14B 0.9800 .
C14 H14C 0.9800 .

loop_
_geom_torsion_atom_site_label_1
_geom_torsion_atom_site_label_2
_geom_torsion_atom_site_label_3
_geom_torsion_atom_site_label_4
_geom_torsion
_geom_torsion_site_symmetry_4
N1 Al1 O1 C1 5.68(10) .
C13 Al1 O1 C1 118.93(9) .
C14 Al1 O1 C1 -108.52(10) .
O1 Al1 N1 C11 -5.64(9) .
C13 Al1 N1 C11 -123.98(9) .
C14 Al1 N1 C11 110.07(9) .
O1 Al1 N1 C12 173.22(8) .
C13 Al1 N1 C12 54.88(9) .
C14 Al1 N1 C12 -71.07(9) .
Al1 O1 C1 C10 -3.63(16) .
Al1 O1 C1 C2 172.92(7) .
O1 C1 C2 C3 -15.58(15) .
C10 C1 C2 C3 161.15(10) .
O1 C1 C2 C7 166.04(9) .
C10 C1 C2 C7 -17.23(15) .
C7 C2 C3 C4 2.61(17) .
C1 C2 C3 C4 -175.76(11) .
C2 C3 C4 C5 -0.53(19) .
C3 C4 C5 C6 -1.1(2) .
C4 C5 C6 C7 0.66(19) .
C5 C6 C7 C2 1.40(17) .
C5 C6 C7 C8 -176.15(11) .
C3 C2 C7 C6 -3.03(16) .
C1 C2 C7 C6 175.36(10) .
C3 C2 C7 C8 174.64(10) .
C1 C2 C7 C8 -6.97(15) .
C6 C7 C8 C9 -140.16(11) .
C2 C7 C8 C9 42.27(13) .
C7 C8 C9 C10 -53.21(12) .
O1 C1 C10 C11 -0.36(16) .
C2 C1 C10 C11 -176.83(9) .
O1 C1 C10 C9 179.53(9) .
C2 C1 C10 C9 3.06(15) .
C8 C9 C10 C1 32.49(14) .
C8 C9 C10 C11 -147.61(10) .
C12 N1 C11 C10 -174.91(9) .
Al1 N1 C11 C10 3.99(15) .
C1 C10 C11 N1 -0.15(17) .
C9 C10 C11 N1 179.96(10) .
C11 N1 C12 C12 83.01(14) 3_655
Al1 N1 C12 C12 -95.93(12) 3_655
